data_7050118
loop_
_publ_author_name
'Gudneppanavar Rajsekhar'
'Chebrolu P. Rao'
'Pauli Saarenketo'
'Kalle N\"attinen'
'Kari Rissanen'

_publ_section_title
;
 Complexation behaviour of hexadentate ligands possessing N2O4 and
 N2O2S2 cores: differential reactivity towards Co(II), Ni(II) and
 Zn(II) salts and structures of the products
;
_journal_issue 1
_journal_name_full 'New J. Chem.'
_journal_page_first 75
_journal_page_last 84
_journal_paper_doi 10.1039/b305313j
_journal_volume 28
_journal_year 2004
_chemical_formula_sum 'C28 H24 N2 O2 S2'
_chemical_formula_weight 484.61
_chemical_name_systematic
;
?
;
_space_group_IT_number 14
_symmetry_cell_setting monoclinic
_symmetry_Int_Tables_number 14
_symmetry_space_group_name_Hall '-P 2ybc'
_symmetry_space_group_name_H-M 'P 1 21/c 1'
_atom_sites_solution_hydrogens geom
_atom_sites_solution_primary direct
_atom_sites_solution_secondary difmap
_audit_creation_method SHELXL-97
_cell_angle_alpha 90.00
_cell_angle_beta 104.23(1)
_cell_angle_gamma 90.00
_cell_formula_units_Z 4
_cell_length_a 10.716(1)
_cell_length_b 16.811(1)
_cell_length_c 13.097(1)
_cell_measurement_temperature 173(2)
_cell_volume 2287.0(3)
_computing_cell_refinement DENZO-SMN
_computing_data_collection Collect
_computing_data_reduction DENZO-SMN
_computing_molecular_graphics Platon
_computing_publication_material 'SHELXL-97 (Sheldrick, 1997)'
_computing_structure_refinement 'SHELXL-97 (Sheldrick, 1997)'
_computing_structure_solution SIR92
_diffrn_ambient_temperature 173(2)
_diffrn_measured_fraction_theta_full 0.996
_diffrn_measured_fraction_theta_max 0.996
_diffrn_measurement_device_type 'Nonius KappaCCD'
_diffrn_measurement_method 'rotation in phi and omega'
_diffrn_radiation_monochromator graphite
_diffrn_radiation_source 'fine-focus sealed tube'
_diffrn_radiation_type MoK\a
_diffrn_radiation_wavelength 0.71073
_diffrn_reflns_av_R_equivalents 0.0281
_diffrn_reflns_av_sigmaI/netI 0.0322
_diffrn_reflns_limit_h_max 12
_diffrn_reflns_limit_h_min -12
_diffrn_reflns_limit_k_max 17
_diffrn_reflns_limit_k_min -19
_diffrn_reflns_limit_l_max 15
_diffrn_reflns_limit_l_min -15
_diffrn_reflns_number 12704
_diffrn_reflns_theta_full 25.00
_diffrn_reflns_theta_max 25.00
_diffrn_reflns_theta_min 3.07
_exptl_absorpt_coefficient_mu 0.263
_exptl_absorpt_correction_type none
_exptl_crystal_colour yellow
_exptl_crystal_density_diffrn 1.407
_exptl_crystal_density_meas ?
_exptl_crystal_density_method 'not measured'
_exptl_crystal_description block
_exptl_crystal_F_000 1016
_exptl_crystal_size_max 0.20
_exptl_crystal_size_mid 0.20
_exptl_crystal_size_min 0.20
_refine_diff_density_max 0.805
_refine_diff_density_min -0.723
_refine_diff_density_rms 0.072
_refine_ls_extinction_method none
_refine_ls_goodness_of_fit_ref 1.033
_refine_ls_hydrogen_treatment riding
_refine_ls_matrix_type full
_refine_ls_number_parameters 227
_refine_ls_number_reflns 4014
_refine_ls_number_restraints 66
_refine_ls_restrained_S_all 1.054
_refine_ls_R_factor_all 0.0744
_refine_ls_R_factor_gt 0.0634
_refine_ls_shift/su_max 0.000
_refine_ls_shift/su_mean 0.000
_refine_ls_structure_factor_coef Fsqd
_refine_ls_weighting_details 'calc w=1/[\s^2^(Fo^2^)+(0.0893P)^2^+3.3780P] where P=(Fo^2^+2Fc^2^)/3'
_refine_ls_weighting_scheme calc
_refine_ls_wR_factor_gt 0.1619
_refine_ls_wR_factor_ref 0.1712
_reflns_number_gt 3412
_reflns_number_total 4014
_reflns_threshold_expression >2sigma(I)
_cod_data_source_file b305313j.txt
_cod_data_source_block cpr090
_cod_depositor_comments
;
The following automatic conversions were performed:

'_exptl_crystal_density_meas' value 'none' was changed to '?' - the
value is perceived as not measured.

Automatic conversion script
Id: cif_fix_values 3008 2015-01-20 13:52:24Z robertas 
;
_cod_original_sg_symbol_H-M P2(1)/c
_cod_database_code 7050118

loop_
_symmetry_equiv_pos_as_xyz
'x, y, z'
'-x, y+1/2, -z+1/2'
'-x, -y, -z'
'x, -y-1/2, z-1/2'

loop_
_atom_site_label
_atom_site_type_symbol
_atom_site_fract_x
_atom_site_fract_y
_atom_site_fract_z
_atom_site_U_iso_or_equiv
_atom_site_adp_type
_atom_site_occupancy
_atom_site_symmetry_multiplicity
_atom_site_calc_flag
_atom_site_refinement_flags
_atom_site_disorder_assembly
_atom_site_disorder_group
O1A O 0.1096(2) 0.22572(15) 0.91356(16) 0.0400(6) Uani 1 1 d . . .
H1A H 0.1569 0.1983 0.8847 0.060 Uiso 1 1 calc R . .
C2A C 0.0188(3) 0.26294(18) 0.8387(2) 0.0304(7) Uani 1 1 d . . .
C3A C -0.0711(3) 0.3107(2) 0.8699(3) 0.0380(8) Uani 1 1 d . . .
H3A H -0.0685 0.3158 0.9427 0.046 Uiso 1 1 calc R . .
C4A C -0.1644(3) 0.3508(2) 0.7958(3) 0.0383(8) Uani 1 1 d . . .
H4A H -0.2248 0.3838 0.8180 0.046 Uiso 1 1 calc R . .
C5A C -0.1701(3) 0.3432(2) 0.6896(3) 0.0415(8) Uani 1 1 d . . .
H5A H -0.2334 0.3713 0.6390 0.050 Uiso 1 1 calc R . .
C6A C -0.0832(3) 0.29445(19) 0.6579(2) 0.0349(7) Uani 1 1 d . . .
H6A H -0.0884 0.2883 0.5848 0.042 Uiso 1 1 calc R . .
C7A C 0.0126(3) 0.25393(17) 0.7312(2) 0.0284(6) Uani 1 1 d . B .
C8A C 0.1002(3) 0.20220(18) 0.6927(2) 0.0300(7) Uani 1 1 d . . .
H8A H 0.0909 0.1986 0.6188 0.036 Uiso 1 1 calc R A 1
N9A N 0.1897(3) 0.1610(3) 0.7537(4) 0.0248(6) Uiso 0.802(7) 1 d PD B 1
C10A C 0.2752(2) 0.11018(14) 0.7158(2) 0.0235(6) Uiso 0.802(7) 1 d PGD B 1
C11A C 0.2930(3) 0.11579(17) 0.6145(2) 0.0306(8) Uiso 0.802(7) 1 d PGD B 1
H11A H 0.2473 0.1547 0.5672 0.037 Uiso 0.802(7) 1 calc PR B 1
C12A C 0.3777(3) 0.06446(19) 0.58237(18) 0.0340(9) Uiso 0.802(7) 1 d PGD B 1
H12A H 0.3899 0.0683 0.5131 0.041 Uiso 0.802(7) 1 calc PR B 1
C13A C 0.4445(3) 0.00752(19) 0.6516(2) 0.0340(8) Uiso 0.802(7) 1 d PGD B 1
H13A H 0.5024 -0.0276 0.6297 0.041 Uiso 0.802(7) 1 calc PR B 1
C14A C 0.4267(3) 0.00191(16) 0.7530(2) 0.0301(7) Uiso 0.802(7) 1 d PGD B 1
H14A H 0.4723 -0.0370 0.8003 0.036 Uiso 0.802(7) 1 calc PR B 1
C15A C 0.34199(18) 0.05324(14) 0.78506(16) 0.0233(7) Uiso 0.802(7) 1 d PGD B 1
S16A S 0.31294(12) 0.05047(14) 0.91289(8) 0.0234(3) Uiso 0.802(7) 1 d PD B 1
C17A C 0.4340(3) -0.0197(2) 0.9832(3) 0.0266(9) Uiso 0.802(7) 1 d PD . 1
H17A H 0.4085 -0.0397 1.0462 0.032 Uiso 0.802(7) 1 calc PR B 1
H17B H 0.4386 -0.0657 0.9370 0.032 Uiso 0.802(7) 1 calc PR B 1
N9B N 0.1778(8) 0.1650(10) 0.7612(16) 0.0248(6) Uiso 0.198(7) 1 d PD B 2
C10B C 0.2585(8) 0.1177(6) 0.7126(7) 0.0235(6) Uiso 0.198(7) 1 d PGD B 2
C11B C 0.2633(12) 0.1159(7) 0.6075(7) 0.0306(8) Uiso 0.198(7) 1 d PGD B 2
H11B H 0.2079 0.1491 0.5575 0.037 Uiso 0.198(7) 1 calc PR B 2
C12B C 0.3492(14) 0.0654(8) 0.5756(7) 0.0340(9) Uiso 0.198(7) 1 d PGD B 2
H12B H 0.3525 0.0641 0.5038 0.041 Uiso 0.198(7) 1 calc PR B 2
C13B C 0.4302(13) 0.0167(8) 0.6488(9) 0.0340(8) Uiso 0.198(7) 1 d PGD B 2
H13B H 0.4889 -0.0178 0.6269 0.041 Uiso 0.198(7) 1 calc PR B 2
C14B C 0.4254(10) 0.0186(7) 0.7538(8) 0.0301(7) Uiso 0.198(7) 1 d PGD B 2
H14B H 0.4808 -0.0147 0.8038 0.036 Uiso 0.198(7) 1 calc PR B 2
C15B C 0.3395(6) 0.0691(5) 0.7857(6) 0.0233(7) Uiso 0.198(7) 1 d PGD B 2
S16B S 0.3292(5) 0.0739(5) 0.9197(3) 0.0234(3) Uiso 0.198(7) 1 d PD B 2
C17B C 0.4287(8) -0.0048(10) 0.9966(14) 0.0266(9) Uiso 0.198(7) 1 d PD . 2
H17C H 0.4154 -0.0048 1.0688 0.032 Uiso 0.198(7) 1 calc PR B 2
H17D H 0.3997 -0.0569 0.9643 0.032 Uiso 0.198(7) 1 calc PR B 2
O1C O 0.5772(2) 0.21321(15) 0.90963(17) 0.0426(6) Uani 1 1 d . . .
H1C H 0.6273 0.1882 0.8809 0.064 Uiso 1 1 calc R . .
C2C C 0.4963(3) 0.25804(18) 0.8369(2) 0.0323(7) Uani 1 1 d . . .
C3C C 0.4035(3) 0.3034(2) 0.8683(3) 0.0383(8) Uani 1 1 d . . .
H3C H 0.3975 0.3015 0.9395 0.046 Uiso 1 1 calc R . .
C4C C 0.3195(3) 0.3515(2) 0.7962(3) 0.0391(8) Uani 1 1 d . . .
H4C H 0.2579 0.3832 0.8187 0.047 Uiso 1 1 calc R . .
C5C C 0.3255(3) 0.3535(2) 0.6924(3) 0.0391(8) Uani 1 1 d . . .
H5C H 0.2670 0.3857 0.6432 0.047 Uiso 1 1 calc R . .
C6C C 0.4169(3) 0.30836(19) 0.6597(2) 0.0337(7) Uani 1 1 d . . .
H6C H 0.4211 0.3105 0.5881 0.040 Uiso 1 1 calc R . .
C7C C 0.5031(3) 0.25970(18) 0.7308(2) 0.0300(7) Uani 1 1 d . D .
C8C C 0.5944(3) 0.21141(18) 0.6924(2) 0.0303(7) Uani 1 1 d . . .
H8C H 0.6018 0.2186 0.6222 0.036 Uiso 1 1 calc R C 3
N9C N 0.6670(4) 0.1579(3) 0.7526(5) 0.0276(7) Uiso 0.753(8) 1 d PD D 3
C10C C 0.7568(2) 0.11188(16) 0.7125(2) 0.0272(6) Uiso 0.753(8) 1 d PGD D 3
C11C C 0.7512(3) 0.1024(2) 0.6060(2) 0.0353(9) Uiso 0.753(8) 1 d PGD D 3
H11C H 0.6846 0.1273 0.5546 0.042 Uiso 0.753(8) 1 calc PR D 3
C12C C 0.8431(3) 0.0564(2) 0.5748(2) 0.0362(9) Uiso 0.753(8) 1 d PGD D 3
H12C H 0.8393 0.0500 0.5020 0.043 Uiso 0.753(8) 1 calc PR D 3
C13C C 0.9406(3) 0.0200(2) 0.6500(3) 0.0324(8) Uiso 0.753(8) 1 d PGD D 3
H13C H 1.0034 -0.0115 0.6286 0.039 Uiso 0.753(8) 1 calc PR D 3
C14C C 0.9462(3) 0.02944(18) 0.7564(2) 0.0304(8) Uiso 0.753(8) 1 d PGD D 3
H14C H 1.0128 0.0045 0.8078 0.036 Uiso 0.753(8) 1 calc PR D 3
C15C C 0.8543(2) 0.07539(13) 0.7877(2) 0.0249(6) Uiso 0.753(8) 1 d PGD D 3
S16C S 0.85322(15) 0.09098(15) 0.92169(10) 0.0241(3) Uiso 0.753(8) 1 d PD D 3
C17C C 1.0032(6) 0.0449(3) 0.9958(7) 0.0319(9) Uiso 0.753(8) 1 d PD . 3
H17E H 1.0729 0.0588 0.9615 0.038 Uiso 0.753(8) 1 calc PR D 3
H17F H 1.0261 0.0677 1.0677 0.038 Uiso 0.753(8) 1 calc PR D 3
N9D N 0.6692(8) 0.1668(9) 0.7475(15) 0.0276(7) Uiso 0.247(8) 1 d PD D 4
C10D C 0.7543(7) 0.1182(5) 0.7086(7) 0.0272(6) Uiso 0.247(8) 1 d PGD D 4
C11D C 0.7541(9) 0.1191(6) 0.6025(7) 0.0353(9) Uiso 0.247(8) 1 d PGD D 4
H11D H 0.6962 0.1528 0.5551 0.042 Uiso 0.247(8) 1 calc PR D 4
C12D C 0.8388(11) 0.0708(7) 0.5656(6) 0.0362(9) Uiso 0.247(8) 1 d PGD D 4
H12D H 0.8387 0.0714 0.4931 0.043 Uiso 0.247(8) 1 calc PR D 4
C13D C 0.9237(11) 0.0215(6) 0.6349(8) 0.0324(8) Uiso 0.247(8) 1 d PGD D 4
H13D H 0.9815 -0.0116 0.6097 0.039 Uiso 0.247(8) 1 calc PR D 4
C14D C 0.9238(9) 0.0205(5) 0.7411(7) 0.0304(8) Uiso 0.247(8) 1 d PGD D 4
H14D H 0.9818 -0.0132 0.7885 0.036 Uiso 0.247(8) 1 calc PR D 4
C15D C 0.8392(6) 0.0688(4) 0.7779(6) 0.0249(6) Uiso 0.247(8) 1 d PGD D 4
S16D S 0.8360(5) 0.0695(5) 0.9143(3) 0.0241(3) Uiso 0.247(8) 1 d PD D 4
C17D C 1.0005(18) 0.0435(6) 0.986(2) 0.0319(9) Uiso 0.247(8) 1 d PD . 4
H17G H 1.0616 0.0535 0.9421 0.038 Uiso 0.247(8) 1 calc PR D 4
H17H H 1.0270 0.0758 1.0513 0.038 Uiso 0.247(8) 1 calc PR D 4

loop_
_atom_site_aniso_label
_atom_site_aniso_U_11
_atom_site_aniso_U_22
_atom_site_aniso_U_33
_atom_site_aniso_U_23
_atom_site_aniso_U_13
_atom_site_aniso_U_12
O1A 0.0404(13) 0.0488(14) 0.0288(11) 0.0046(10) 0.0044(10) 0.0151(11)
C2A 0.0290(15) 0.0270(15) 0.0326(16) 0.0039(12) 0.0028(12) 0.0005(12)
C3A 0.0378(18) 0.0386(18) 0.0370(17) 0.0001(14) 0.0081(14) 0.0057(14)
C4A 0.0325(17) 0.0330(18) 0.049(2) -0.0003(14) 0.0088(15) 0.0030(14)
C5A 0.0331(17) 0.0389(19) 0.047(2) 0.0112(15) -0.0001(15) 0.0058(14)
C6A 0.0353(17) 0.0354(18) 0.0301(16) 0.0060(13) 0.0004(13) 0.0027(14)
C7A 0.0285(15) 0.0226(15) 0.0313(16) 0.0030(11) 0.0021(12) -0.0036(12)
C8A 0.0344(16) 0.0274(15) 0.0251(15) -0.0005(12) 0.0013(12) -0.0026(12)
O1C 0.0490(14) 0.0469(15) 0.0304(12) 0.0055(10) 0.0072(10) 0.0148(11)
C2C 0.0345(16) 0.0285(16) 0.0314(16) -0.0007(12) 0.0031(13) -0.0041(13)
C3C 0.0386(18) 0.0365(18) 0.0396(18) -0.0034(14) 0.0092(14) -0.0017(14)
C4C 0.0307(17) 0.0317(17) 0.054(2) -0.0065(15) 0.0092(15) -0.0018(14)
C5C 0.0289(16) 0.0325(17) 0.049(2) 0.0059(15) -0.0029(14) -0.0003(13)
C6C 0.0327(16) 0.0317(17) 0.0320(16) 0.0030(13) -0.0011(13) -0.0035(13)
C7C 0.0309(15) 0.0254(15) 0.0306(16) -0.0004(12) 0.0014(12) -0.0054(12)
C8C 0.0285(15) 0.0337(17) 0.0257(15) 0.0005(12) 0.0011(12) -0.0038(13)

loop_
_atom_type_symbol
_atom_type_description
_atom_type_scat_dispersion_real
_atom_type_scat_dispersion_imag
_atom_type_scat_source
C C 0.0033 0.0016 'International Tables Vol C Tables 4.2.6.8 and 6.1.1.4'
H H 0.0000 0.0000 'International Tables Vol C Tables 4.2.6.8 and 6.1.1.4'
N N 0.0061 0.0033 'International Tables Vol C Tables 4.2.6.8 and 6.1.1.4'
S S 0.1246 0.1234 'International Tables Vol C Tables 4.2.6.8 and 6.1.1.4'
O O 0.0106 0.0060 'International Tables Vol C Tables 4.2.6.8 and 6.1.1.4'

loop_
_geom_angle_atom_site_label_1
_geom_angle_atom_site_label_2
_geom_angle_atom_site_label_3
_geom_angle
_geom_angle_site_symmetry_1
_geom_angle_site_symmetry_3
_geom_angle_publ_flag
C2A O1A H1A 109.5 . . ?
O1A C2A C3A 118.7(3) . . ?
O1A C2A C7A 121.8(3) . . ?
C3A C2A C7A 119.5(3) . . ?
C4A C3A C2A 120.5(3) . . ?
C4A C3A H3A 119.8 . . ?
C2A C3A H3A 119.8 . . ?
C5A C4A C3A 120.4(3) . . ?
C5A C4A H4A 119.8 . . ?
C3A C4A H4A 119.8 . . ?
C6A C5A C4A 119.5(3) . . ?
C6A C5A H5A 120.3 . . ?
C4A C5A H5A 120.3 . . ?
C5A C6A C7A 121.2(3) . . ?
C5A C6A H6A 119.4 . . ?
C7A C6A H6A 119.4 . . ?
C6A C7A C2A 118.9(3) . . ?
C6A C7A C8A 118.6(3) . . ?
C2A C7A C8A 122.4(3) . . ?
N9B C8A N9A 8.3(9) . . ?
N9B C8A C7A 115.3(8) . . ?
N9A C8A C7A 123.3(3) . . ?
N9B C8A H8A 126.3 . . ?
N9A C8A H8A 118.3 . . ?
C7A C8A H8A 118.3 . . ?
C8A N9A C10A 123.3(4) . . ?
C11A C10A C15A 120.0 . . ?
C11A C10A N9A 122.8(2) . . ?
C15A C10A N9A 117.2(2) . . ?
C12A C11A C10A 120.0 . . ?
C12A C11A H11A 120.0 . . ?
C10A C11A H11A 120.0 . . ?
C11A C12A C13A 120.0 . . ?
C11A C12A H12A 120.0 . . ?
C13A C12A H12A 120.0 . . ?
C14A C13A C12A 120.0 . . ?
C14A C13A H13A 120.0 . . ?
C12A C13A H13A 120.0 . . ?
C13A C14A C15A 120.0 . . ?
C13A C14A H14A 120.0 . . ?
C15A C14A H14A 120.0 . . ?
C14A C15A C10A 120.0 . . ?
C14A C15A S16A 123.18(12) . . ?
C10A C15A S16A 116.82(12) . . ?
C15A S16A C17A 102.98(16) . . ?
C17A C17A S16A 111.0(4) 3_657 . ?
C17A C17A H17A 109.4 3_657 . ?
S16A C17A H17A 109.4 . . ?
C17A C17A H17B 109.4 3_657 . ?
S16A C17A H17B 109.4 . . ?
H17A C17A H17B 108.0 . . ?
C8A N9B C10B 109.3(14) . . ?
C11B C10B C15B 120.0 . . ?
C11B C10B N9B 128.7(9) . . ?
C15B C10B N9B 111.3(9) . . ?
C12B C11B C10B 120.0 . . ?
C12B C11B H11B 120.0 . . ?
C10B C11B H11B 120.0 . . ?
C13B C12B C11B 120.0 . . ?
C13B C12B H12B 120.0 . . ?
C11B C12B H12B 120.0 . . ?
C12B C13B C14B 120.0 . . ?
C12B C13B H13B 120.0 . . ?
C14B C13B H13B 120.0 . . ?
C13B C14B C15B 120.0 . . ?
C13B C14B H14B 120.0 . . ?
C15B C14B H14B 120.0 . . ?
C14B C15B C10B 120.0 . . ?
C14B C15B S16B 121.9(3) . . ?
C10B C15B S16B 118.1(3) . . ?
C15B S16B C17B 109.8(6) . . ?
C17B C17B S16B 113.4(13) 3_657 . ?
C17B C17B H17C 108.9 3_657 . ?
S16B C17B H17C 108.9 . . ?
C17B C17B H17D 108.9 3_657 . ?
S16B C17B H17D 108.9 . . ?
H17C C17B H17D 107.7 . . ?
C2C O1C H1C 109.5 . . ?
O1C C2C C3C 118.5(3) . . ?
O1C C2C C7C 121.8(3) . . ?
C3C C2C C7C 119.6(3) . . ?
C4C C3C C2C 120.4(3) . . ?
C4C C3C H3C 119.8 . . ?
C2C C3C H3C 119.8 . . ?
C5C C4C C3C 120.3(3) . . ?
C5C C4C H4C 119.9 . . ?
C3C C4C H4C 119.9 . . ?
C4C C5C C6C 120.0(3) . . ?
C4C C5C H5C 120.0 . . ?
C6C C5C H5C 120.0 . . ?
C5C C6C C7C 120.9(3) . . ?
C5C C6C H6C 119.5 . . ?
C7C C6C H6C 119.5 . . ?
C6C C7C C2C 118.7(3) . . ?
C6C C7C C8C 119.1(3) . . ?
C2C C7C C8C 122.2(3) . . ?
N9D C8C N9C 5.5(7) . . ?
N9D C8C C7C 123.2(8) . . ?
N9C C8C C7C 121.5(3) . . ?
N9D C8C H8C 117.3 . . ?
N9C C8C H8C 119.2 . . ?
C7C C8C H8C 119.2 . . ?
C8C N9C C10C 120.0(5) . . ?
C11C C10C C15C 120.0 . . ?
C11C C10C N9C 124.3(3) . . ?
C15C C10C N9C 115.7(3) . . ?
C12C C11C C10C 120.0 . . ?
C12C C11C H11C 120.0 . . ?
C10C C11C H11C 120.0 . . ?
C13C C12C C11C 120.0 . . ?
C13C C12C H12C 120.0 . . ?
C11C C12C H12C 120.0 . . ?
C12C C13C C14C 120.0 . . ?
C12C C13C H13C 120.0 . . ?
C14C C13C H13C 120.0 . . ?
C15C C14C C13C 120.0 . . ?
C15C C14C H14C 120.0 . . ?
C13C C14C H14C 120.0 . . ?
C14C C15C C10C 120.0 . . ?
C14C C15C S16C 123.35(14) . . ?
C10C C15C S16C 116.65(14) . . ?
C15C S16C C17C 104.1(3) . . ?
C17C C17C S16C 114.2(5) 3_757 . ?
C17C C17C H17E 108.7 3_757 . ?
S16C C17C H17E 108.7 . . ?
C17C C17C H17F 108.7 3_757 . ?
S16C C17C H17F 108.7 . . ?
H17E C17C H17F 107.6 . . ?
C8C N9D C10D 122.7(15) . . ?
C11D C10D C15D 120.0 . . ?
C11D C10D N9D 120.8(8) . . ?
C15D C10D N9D 119.2(8) . . ?
C10D C11D C12D 120.0 . . ?
C10D C11D H11D 120.0 . . ?
C12D C11D H11D 120.0 . . ?
C13D C12D C11D 120.0 . . ?
C13D C12D H12D 120.0 . . ?
C11D C12D H12D 120.0 . . ?
C14D C13D C12D 120.0 . . ?
C14D C13D H13D 120.0 . . ?
C12D C13D H13D 120.0 . . ?
C15D C14D C13D 120.0 . . ?
C15D C14D H14D 120.0 . . ?
C13D C14D H14D 120.0 . . ?
C14D C15D C10D 120.0 . . ?
C14D C15D S16D 121.5(3) . . ?
C10D C15D S16D 118.5(3) . . ?
C15D S16D C17D 105.1(10) . . ?
C17D C17D S16D 106.9(14) 3_757 . ?
C17D C17D H17G 110.3 3_757 . ?
S16D C17D H17G 110.3 . . ?
C17D C17D H17H 110.3 3_757 . ?
S16D C17D H17H 110.3 . . ?
H17G C17D H17H 108.6 . . ?

loop_
_geom_bond_atom_site_label_1
_geom_bond_atom_site_label_2
_geom_bond_distance
_geom_bond_site_symmetry_2
_geom_bond_publ_flag
O1A C2A 1.353(4) . ?
O1A H1A 0.8400 . ?
C2A C3A 1.391(4) . ?
C2A C7A 1.401(4) . ?
C3A C4A 1.386(5) . ?
C3A H3A 0.9500 . ?
C4A C5A 1.383(5) . ?
C4A H4A 0.9500 . ?
C5A C6A 1.379(5) . ?
C5A H5A 0.9500 . ?
C6A C7A 1.398(4) . ?
C6A H6A 0.9500 . ?
C7A C8A 1.458(4) . ?
C8A N9B 1.233(18) . ?
C8A N9A 1.289(5) . ?
C8A H8A 0.9500 . ?
N9A C10A 1.428(4) . ?
C10A C11A 1.3900 . ?
C10A C15A 1.3900 . ?
C11A C12A 1.3900 . ?
C11A H11A 0.9500 . ?
C12A C13A 1.3900 . ?
C12A H12A 0.9500 . ?
C13A C14A 1.3900 . ?
C13A H13A 0.9500 . ?
C14A C15A 1.3900 . ?
C14A H14A 0.9500 . ?
C15A S16A 1.777(2) . ?
S16A C17A 1.826(4) . ?
C17A C17A 1.526(7) 3_657 ?
C17A H17A 0.9900 . ?
C17A H17B 0.9900 . ?
N9B C10B 1.433(12) . ?
C10B C11B 1.3900 . ?
C10B C15B 1.3900 . ?
C11B C12B 1.3900 . ?
C11B H11B 0.9500 . ?
C12B C13B 1.3900 . ?
C12B H12B 0.9500 . ?
C13B C14B 1.3900 . ?
C13B H13B 0.9500 . ?
C14B C15B 1.3900 . ?
C14B H14B 0.9500 . ?
C15B S16B 1.786(9) . ?
S16B C17B 1.837(13) . ?
C17B C17B 1.517(17) 3_657 ?
C17B H17C 0.9900 . ?
C17B H17D 0.9900 . ?
O1C C2C 1.350(4) . ?
O1C H1C 0.8400 . ?
C2C C3C 1.393(5) . ?
C2C C7C 1.410(4) . ?
C3C C4C 1.392(5) . ?
C3C H3C 0.9500 . ?
C4C C5C 1.378(5) . ?
C4C H4C 0.9500 . ?
C5C C6C 1.387(5) . ?
C5C H5C 0.9500 . ?
C6C C7C 1.403(4) . ?
C6C H6C 0.9500 . ?
C7C C8C 1.452(4) . ?
C8C N9D 1.201(16) . ?
C8C N9C 1.318(6) . ?
C8C H8C 0.9500 . ?
N9C C10C 1.432(4) . ?
C10C C11C 1.3900 . ?
C10C C15C 1.3900 . ?
C11C C12C 1.3900 . ?
C11C H11C 0.9500 . ?
C12C C13C 1.3900 . ?
C12C H12C 0.9500 . ?
C13C C14C 1.3900 . ?
C13C H13C 0.9500 . ?
C14C C15C 1.3900 . ?
C14C H14C 0.9500 . ?
C15C S16C 1.777(3) . ?
S16C C17C 1.832(5) . ?
C17C C17C 1.517(8) 3_757 ?
C17C H17E 0.9900 . ?
C17C H17F 0.9900 . ?
N9D C10D 1.410(12) . ?
C10D C11D 1.3900 . ?
C10D C15D 1.3900 . ?
C11D C12D 1.3900 . ?
C11D H11D 0.9500 . ?
C12D C13D 1.3900 . ?
C12D H12D 0.9500 . ?
C13D C14D 1.3900 . ?
C13D H13D 0.9500 . ?
C14D C15D 1.3900 . ?
C14D H14D 0.9500 . ?
C15D S16D 1.794(8) . ?
S16D C17D 1.836(15) . ?
C17D C17D 1.506(17) 3_757 ?
C17D H17G 0.9900 . ?
C17D H17H 0.9900 . ?

loop_
_geom_hbond_atom_site_label_D
_geom_hbond_atom_site_label_H
_geom_hbond_atom_site_label_A
_geom_hbond_distance_DH
_geom_hbond_distance_HA
_geom_hbond_distance_DA
_geom_hbond_angle_DHA
_geom_hbond_site_symmetry_A
O1A H1A N9B 0.84 1.78 2.505(17) 143.8 .
O1A H1A N9A 0.84 1.94 2.680(5) 146.7 .
O1A H1A S16B 0.84 2.75 3.459(6) 142.8 .
O1A H1A S16A 0.84 2.97 3.666(3) 141.9 .
O1C H1C N9C 0.84 1.90 2.644(6) 146.8 .
O1C H1C N9D 0.84 1.94 2.668(16) 144.1 .
O1C H1C S16C 0.84 2.86 3.573(3) 143.8 .
O1C H1C S16D 0.84 2.95 3.668(5) 144.8 .

loop_
_geom_torsion_atom_site_label_1
_geom_torsion_atom_site_label_2
_geom_torsion_atom_site_label_3
_geom_torsion_atom_site_label_4
_geom_torsion
_geom_torsion_site_symmetry_1
_geom_torsion_site_symmetry_2
_geom_torsion_site_symmetry_3
_geom_torsion_site_symmetry_4
_geom_torsion_publ_flag
O1A C2A C3A C4A 179.0(3) . . . . ?
C7A C2A C3A C4A -1.7(5) . . . . ?
C2A C3A C4A C5A 0.7(5) . . . . ?
C3A C4A C5A C6A 0.8(5) . . . . ?
C4A C5A C6A C7A -1.4(5) . . . . ?
C5A C6A C7A C2A 0.5(5) . . . . ?
C5A C6A C7A C8A 178.9(3) . . . . ?
O1A C2A C7A C6A -179.6(3) . . . . ?
C3A C2A C7A C6A 1.1(4) . . . . ?
O1A C2A C7A C8A 2.0(5) . . . . ?
C3A C2A C7A C8A -177.3(3) . . . . ?
C6A C7A C8A N9B -176.3(8) . . . . ?
C2A C7A C8A N9B 2.1(9) . . . . ?
C6A C7A C8A N9A -178.5(3) . . . . ?
C2A C7A C8A N9A -0.1(5) . . . . ?
N9B C8A N9A C10A 166(6) . . . . ?
C7A C8A N9A C10A 179.8(2) . . . . ?
C8A N9A C10A C11A 17.5(4) . . . . ?
C8A N9A C10A C15A -162.5(4) . . . . ?
C15A C10A C11A C12A 0.0 . . . . ?
N9A C10A C11A C12A 180.0 . . . . ?
C10A C11A C12A C13A 0.0 . . . . ?
C11A C12A C13A C14A 0.0 . . . . ?
C12A C13A C14A C15A 0.0 . . . . ?
C13A C14A C15A C10A 0.0 . . . . ?
C13A C14A C15A S16A 180.0 . . . . ?
C11A C10A C15A C14A 0.0 . . . . ?
N9A C10A C15A C14A -180.0 . . . . ?
C11A C10A C15A S16A -180.0 . . . . ?
N9A C10A C15A S16A 0.04(3) . . . . ?
C14A C15A S16A C17A 8.29(18) . . . . ?
C10A C15A S16A C17A -171.74(18) . . . . ?
C15A S16A C17A C17A 78.3(4) . . . 3_657 ?
N9A C8A N9B C10B -12(5) . . . . ?
C7A C8A N9B C10B -179.2(4) . . . . ?
C8A N9B C10B C11B 5.6(11) . . . . ?
C8A N9B C10B C15B -174.4(11) . . . . ?
C15B C10B C11B C12B 0.0 . . . . ?
N9B C10B C11B C12B 180.0 . . . . ?
C10B C11B C12B C13B 0.0 . . . . ?
C11B C12B C13B C14B 0.0 . . . . ?
C12B C13B C14B C15B 0.0 . . . . ?
C13B C14B C15B C10B 0.0 . . . . ?
C13B C14B C15B S16B 180.0 . . . . ?
C11B C10B C15B C14B 0.0 . . . . ?
N9B C10B C15B C14B 180.0 . . . . ?
C11B C10B C15B S16B -180.0 . . . . ?
N9B C10B C15B S16B 0.01(3) . . . . ?
C14B C15B S16B C17B -7.7(6) . . . . ?
C10B C15B S16B C17B 172.3(6) . . . . ?
C15B S16B C17B C17B 64(2) . . . 3_657 ?
O1C C2C C3C C4C 178.9(3) . . . . ?
C7C C2C C3C C4C -1.4(5) . . . . ?
C2C C3C C4C C5C 1.4(5) . . . . ?
C3C C4C C5C C6C -1.1(5) . . . . ?
C4C C5C C6C C7C 0.8(5) . . . . ?
C5C C6C C7C C2C -0.7(4) . . . . ?
C5C C6C C7C C8C 177.9(3) . . . . ?
O1C C2C C7C C6C -179.3(3) . . . . ?
C3C C2C C7C C6C 1.0(4) . . . . ?
O1C C2C C7C C8C 2.1(5) . . . . ?
C3C C2C C7C C8C -177.5(3) . . . . ?
C6C C7C C8C N9D -178.1(8) . . . . ?
C2C C7C C8C N9D 0.4(8) . . . . ?
C6C C7C C8C N9C -171.9(3) . . . . ?
C2C C7C C8C N9C 6.6(5) . . . . ?
N9D C8C N9C C10C -70(10) . . . . ?
C7C C8C N9C C10C -179.4(2) . . . . ?
C8C N9C C10C C11C -18.6(4) . . . . ?
C8C N9C C10C C15C 161.4(4) . . . . ?
C15C C10C C11C C12C 0.0 . . . . ?
N9C C10C C11C C12C 180.0 . . . . ?
C10C C11C C12C C13C 0.0 . . . . ?
C11C C12C C13C C14C 0.0 . . . . ?
C12C C13C C14C C15C 0.0 . . . . ?
C13C C14C C15C C10C 0.0 . . . . ?
C13C C14C C15C S16C 179.9 . . . . ?
C11C C10C C15C C14C 0.0 . . . . ?
N9C C10C C15C C14C -180.0 . . . . ?
C11C C10C C15C S16C -180.0 . . . . ?
N9C C10C C15C S16C 0.06(3) . . . . ?
C14C C15C S16C C17C 6.5(2) . . . . ?
C10C C15C S16C C17C -173.5(2) . . . . ?
C15C S16C C17C C17C -79.3(10) . . . 3_757 ?
N9C C8C N9D C10D 104(11) . . . . ?
C7C C8C N9D C10D 177.8(4) . . . . ?
C8C N9D C10D C11D -0.8(11) . . . . ?
C8C N9D C10D C15D 179.2(11) . . . . ?
C15D C10D C11D C12D 0.0 . . . . ?
N9D C10D C11D C12D 180.0 . . . . ?
C10D C11D C12D C13D 0.0 . . . . ?
C11D C12D C13D C14D 0.0 . . . . ?
C12D C13D C14D C15D 0.0 . . . . ?
C13D C14D C15D C10D 0.0 . . . . ?
C13D C14D C15D S16D 180.0 . . . . ?
C11D C10D C15D C14D 0.0 . . . . ?
N9D C10D C15D C14D 180.0 . . . . ?
C11D C10D C15D S16D -180.0 . . . . ?
N9D C10D C15D S16D 0.02(3) . . . . ?
C14D C15D S16D C17D 28.6(6) . . . . ?
C10D C15D S16D C17D -151.4(6) . . . . ?
C15D S16D C17D C17D -100(3) . . . 3_757 ?
